data_1572605
loop_
_publ_author_name
'Liu, Jiu-Yang'
'Lun, Meng-Meng'
'Wang, Zhi-Jie'
'Li, Jun-Yi'
'Ding, Kun'
'Fu, Da-Wei'
'Lu, Hai-Feng'
'Zhang, Yi'

_publ_section_title
;
 The H/F substitution strategy can achieve large spontaneous polarization
 in 1D hybrid perovskite ferroelectrics.
;
_journal_issue 40
_journal_name_full 'Chemical science'
_journal_page_first 16612
_journal_page_last 16617
_journal_paper_doi 10.1039/d4sc03571b
_journal_volume 15
_journal_year 2024
_chemical_formula_moiety '0.5(Br6 Pb2), C10 H15 F N'
_chemical_formula_sum 'C10 H15 Br3 F N Pb'
_chemical_formula_weight 615.15
_space_group_crystal_system monoclinic
_space_group_IT_number 15
_space_group_name_Hall '-C 2yc'
_space_group_name_H-M_alt 'C 1 2/c 1'
_atom_sites_solution_hydrogens mixed
_atom_sites_solution_primary dual
_audit_creation_date 2024-04-02
_audit_creation_method
;
Olex2 1.3
(compiled 2020.11.12 svn.r5f609507 for OlexSys, GUI svn.r6408)
;
_audit_update_record
;
2024-04-23 deposited with the CCDC.	2024-09-13 downloaded from the CCDC.
;
_cell_angle_alpha 90
_cell_angle_beta 98.299(7)
_cell_angle_gamma 90
_cell_formula_units_Z 4
_cell_length_a 23.5064(18)
_cell_length_b 8.9668(5)
_cell_length_c 6.8118(4)
_cell_measurement_reflns_used 3513
_cell_measurement_temperature 420.0(2)
_cell_measurement_theta_max 30.5050
_cell_measurement_theta_min 3.4480
_cell_volume 1420.74(16)
_computing_cell_refinement 'CrysAlisPro 1.171.42.84a (Rigaku OD, 2023)'
_computing_data_collection 'CrysAlisPro 1.171.42.84a (Rigaku OD, 2023)'
_computing_data_reduction 'CrysAlisPro 1.171.42.84a (Rigaku OD, 2023)'
_computing_molecular_graphics 'Olex2 1.3 (Dolomanov et al., 2009)'
_computing_publication_material 'Olex2 1.3 (Dolomanov et al., 2009)'
_computing_structure_refinement 'SHELXL 2018/3 (Sheldrick, 2015)'
_computing_structure_solution 'SHELXT 2014/5 (Sheldrick, 2014)'
_diffrn_ambient_environment air
_diffrn_ambient_temperature 420.0(2)
_diffrn_detector 'Hybrid Pixel Array Detector'
_diffrn_detector_area_resol_mean 10.0000
_diffrn_detector_type HyPix
_diffrn_measured_fraction_theta_full 0.999
_diffrn_measured_fraction_theta_max 0.841
_diffrn_measurement_details
;
List of Runs (angles in degrees, time in seconds):

  # Type    Start    End  Width  t~exp~   \w     \q     \k     \f   Frames
#--------------------------------------------------------------------------
  1  \w    -75.00  -1.00   0.50    0.60    --   -5.53 -62.00 111.00  148
  2  \w    -22.00  65.00   0.50    0.60    --   -5.53  62.00-110.00  174
  3  \w    -64.00   1.00   0.50    0.60    --   -5.53 -57.00 -30.00  130
  4  \w    -53.00  -1.00   0.50    0.60    --   -5.53 -57.00-180.00  104
  5  \w      3.00  29.00   0.50    0.60    --    4.83 -99.00-180.00   52
  6  \w    -14.00  14.00   0.50    0.60    --    4.83 -99.00 -90.00   56
  7  \w    -16.00 -10.00   0.50    0.60    --    4.83 -99.00  60.00   12
;
_diffrn_measurement_device 'four-circle diffractometer'
_diffrn_measurement_device_type 'XtaLAB Synergy R, DW system, HyPix'
_diffrn_measurement_method '\w scans'
_diffrn_orient_matrix_type 'CrysAlisPro convention (1999,Acta A55,543-557)'
_diffrn_orient_matrix_UB_11 -0.0116056042
_diffrn_orient_matrix_UB_12 -0.0527036000
_diffrn_orient_matrix_UB_13 -0.0227109000
_diffrn_orient_matrix_UB_21 0.0171875938
_diffrn_orient_matrix_UB_22 -0.0588069000
_diffrn_orient_matrix_UB_23 0.0202998000
_diffrn_orient_matrix_UB_31 -0.1031475108
_diffrn_orient_matrix_UB_32 -0.0038646000
_diffrn_orient_matrix_UB_33 0.0014568000
_diffrn_radiation_monochromator mirror
_diffrn_radiation_probe x-ray
_diffrn_radiation_type 'Mo K\a'
_diffrn_radiation_wavelength 0.71073
_diffrn_reflns_av_R_equivalents 0.0219
_diffrn_reflns_av_unetI/netI 0.0170
_diffrn_reflns_Laue_measured_fraction_full 0.999
_diffrn_reflns_Laue_measured_fraction_max 0.841
_diffrn_reflns_limit_h_max 33
_diffrn_reflns_limit_h_min -28
_diffrn_reflns_limit_k_max 12
_diffrn_reflns_limit_k_min -12
_diffrn_reflns_limit_l_max 9
_diffrn_reflns_limit_l_min -8
_diffrn_reflns_number 7598
_diffrn_reflns_point_group_measured_fraction_full 0.999
_diffrn_reflns_point_group_measured_fraction_max 0.841
_diffrn_reflns_theta_full 25.242
_diffrn_reflns_theta_max 30.677
_diffrn_reflns_theta_min 2.434
_diffrn_source 'Rotating-anode X-ray tube'
_diffrn_source_type 'Rigaku (Mo) X-ray Source'
_exptl_absorpt_coefficient_mu 20.298
_exptl_absorpt_correction_T_max 1.00000
_exptl_absorpt_correction_T_min 0.48178
_exptl_absorpt_correction_type multi-scan
_exptl_absorpt_process_details
;
CrysAlisPro 1.171.42.84a (Rigaku Oxford Diffraction, 2023)
Empirical absorption correction using spherical harmonics,
implemented in SCALE3 ABSPACK scaling algorithm.
;
_exptl_crystal_colour 'clear light colourless'
_exptl_crystal_colour_lustre clear
_exptl_crystal_colour_modifier light
_exptl_crystal_colour_primary colourless
_exptl_crystal_density_diffrn 2.876
_exptl_crystal_description needle
_exptl_crystal_F_000 1112
_exptl_crystal_size_max 0.13
_exptl_crystal_size_mid 0.04
_exptl_crystal_size_min 0.03
_refine_diff_density_max 2.792
_refine_diff_density_min -2.758
_refine_diff_density_rms 0.435
_refine_ls_extinction_method none
_refine_ls_goodness_of_fit_ref 1.089
_refine_ls_hydrogen_treatment constr
_refine_ls_matrix_type full
_refine_ls_number_parameters 225
_refine_ls_number_reflns 1856
_refine_ls_number_restraints 659
_refine_ls_restrained_S_all 0.924
_refine_ls_R_factor_all 0.1039
_refine_ls_R_factor_gt 0.0852
_refine_ls_shift/su_max 0.000
_refine_ls_shift/su_mean 0.000
_refine_ls_structure_factor_coef Fsqd
_refine_ls_weighting_details 'w=1/[\s^2^(Fo^2^)+(0.1928P)^2^+25.6249P] where P=(Fo^2^+2Fc^2^)/3'
_refine_ls_weighting_scheme calc
_refine_ls_wR_factor_gt 0.2754
_refine_ls_wR_factor_ref 0.3068
_reflns_Friedel_coverage 0.000
_reflns_number_gt 1103
_reflns_number_total 1856
_reflns_threshold_expression 'I > 2\s(I)'
_cod_data_source_file d4sc03571b2.cif
_cod_data_source_block (3-F-BTAB)PbBr3-420k
_cod_depositor_comments 'Adding full bibliography for 1572604--1572606.cif.'
_cod_database_code 1572605
_shelx_shelxl_version_number 2018/3
_chemical_oxdiff_formula 'C H N F Pb Br'
_shelx_space_group_comment
;
The symmetry employed for this shelxl refinement is uniquely defined
by the following loop, which should always be used as a source of
symmetry information in preference to the above space-group names.
They are only intended as comments.
;
_shelx_estimated_absorpt_t_max 0.581
_shelx_estimated_absorpt_t_min 0.178
_reflns_odcompleteness_completeness 99.94
_reflns_odcompleteness_iscentric 1
_reflns_odcompleteness_theta 26.32
_olex2_refinement_description
;
1. Fixed Uiso
 At 1.2 times of:
  All C(H) groups, All C(H,H) groups
 At 1.5 times of:
  All C(H,H,H) groups
2. Restrained distances
 F1-C7
 1.36 with sigma of 0.02
 F2-C17
 1.36 with sigma of 0.02
 N1-C4 = N1-C1 = N1-C2 = N1-C3
 1.5 with sigma of 0.01
 N2-C14 = N2-C12 = N2-C13 = N2-C11
 1.5 with sigma of 0.01
 C15-C14
 1.51 with sigma of 0.01
 F1-C8 = F1-C6
 2.35 with sigma of 0.04
 F2-C18 = F2-C16
 2.35 with sigma of 0.04
 C5-N1
 2.458 with sigma of 0.04
 N2-C15
 2.458 with sigma of 0.01
 N1-C4 \\sim N1-C1 \\sim N1-C2 \\sim N1-C3
 with sigma of 0.02
 C3-C4 \\sim C1-C4 \\sim C1-C2 \\sim C3-C2 \\sim C2-C4 \\sim C1-C3
 with sigma of 0.02
 N2-C14 \\sim N2-C13 \\sim N2-C12 \\sim N2-C11
 with sigma of 0.02
 C4-C10 \\sim C6-C4
 with sigma of 0.02
 C14-C11 \\sim C14-C13 \\sim C11-C13 \\sim C12-C11 \\sim C14-C12 \\sim C12-C13
 with sigma of 0.02
 C16-C14 \\sim C14-C20
 with sigma of 0.02
3. Restrained planarity
 C4, F1, C7, C8, C9, C10, C5, C6
 with sigma of 0.01
 C14, C17, C18, C19, C20, C15, C16, F2
 with sigma of 0.01
4. Uiso/Uaniso restraints and constraints
C14 \\sim C15 \\sim N2 \\sim C20 \\sim C16 \\sim C13 \\sim C11 \\sim C12 \\sim
C19 \\sim C17 \\sim C18 \\sim F2 \\sim C10 \\sim N1 \\sim C4 \\sim C2 \\sim C3
\\sim C1 \\sim C5 \\sim C6 \\sim C9 \\sim C7 \\sim C8 \\sim F1: within 2A with
sigma of 0.01 and sigma for terminal atoms of 0.02 within 2A
Uanis(C20) \\sim Ueq, Uanis(C14) \\sim Ueq, Uanis(C15) \\sim Ueq, Uanis(N2)
\\sim Ueq, Uanis(C16) \\sim Ueq, Uanis(C13) \\sim Ueq, Uanis(C11) \\sim Ueq,
Uanis(C12) \\sim Ueq, Uanis(C19) \\sim Ueq, Uanis(C17) \\sim Ueq, Uanis(C18)
\\sim Ueq, Uanis(F2) \\sim Ueq, Uanis(C1) \\sim Ueq, Uanis(N1) \\sim Ueq,
Uanis(C4) \\sim Ueq, Uanis(C2) \\sim Ueq, Uanis(C3) \\sim Ueq, Uanis(C5) \\sim
Ueq, Uanis(C10) \\sim Ueq, Uanis(C6) \\sim Ueq, Uanis(C9) \\sim Ueq, Uanis(C7)
\\sim Ueq, Uanis(C8) \\sim Ueq, Uanis(F1) \\sim Ueq: with sigma of 0.01 and
sigma for terminal atoms of 0.02
5. Rigid body (RIGU) restrains
 C8, N1, C4, C2, C3, C1, C5, C10, C6, C9, C7, F1
 with sigma for 1-2 distances of 0.001 and sigma for 1-3 distances of 0.002
 F2, C14, C15, N2, C20, C16, C13, C11, C12, C19, C17, C18
 with sigma for 1-2 distances of 0.001 and sigma for 1-3 distances of 0.002
6. Others
 Fixed Sof: Br1(0.5) Br2(0.5) Br3(0.5) N1(0.25) C4(0.25) H4A(0.25) H4B(0.25)
 C2(0.25) H2A(0.25) H2B(0.25) H2C(0.25) C3(0.25) H3A(0.25) H3B(0.25) H3C(0.25)
 C14(0.25) H14A(0.25) H14B(0.25) F1(0.25) C7(0.25) C6(0.25) H6(0.25) C5(0.25)
 C10(0.25) H10(0.25) C9(0.25) H9(0.25) C8(0.25) H8(0.25) F2(0.25) C16(0.25)
 H16(0.25) C15(0.25) C20(0.25) H20(0.25) C19(0.25) H19(0.25) C18(0.25)
 H18(0.25) C17(0.25) N2(0.25) C13(0.25) H13A(0.25) H13B(0.25) H13C(0.25)
 C11(0.25) H11A(0.25) H11B(0.25) H11C(0.25) C12(0.25) H12A(0.25) H12B(0.25)
 H12C(0.25) C1(0.25) H1A(0.25) H1B(0.25) H1C(0.25)
7.a Riding coordinates:
 C2(H2A,H2B,H2C), C3(H3A,H3B,H3C), C13(H13A,H13B,H13C), C11(H11A,H11B,H11C),
 C12(H12A,H12B,H12C), C1(H1A,H1B,H1C)
7.b Secondary CH2 refined with riding coordinates:
 C4(H4A,H4B), C14(H14A,H14B)
7.c Aromatic/amide H refined with riding coordinates:
 C6(H6), C10(H10), C9(H9), C8(H8), C16(H16), C20(H20), C19(H19), C18(H18)
7.d Fitted hexagon refined as free rotating group:
 C7(C6,C5,C10,C9,C8), C16(C15,C20,C19,C18,C17)
;
_olex2_submission_special_instructions 'No special instructions were received'
_oxdiff_exptl_absorpt_empirical_details
;
Empirical correction (ABSPACK) includes:
- Absorption correction using spherical harmonics
- Frame scaling
;
_oxdiff_exptl_absorpt_empirical_full_max 1.764
_oxdiff_exptl_absorpt_empirical_full_min 0.620

loop_
_space_group_symop_operation_xyz
'x, y, z'
'-x, y, -z+1/2'
'x+1/2, y+1/2, z'
'-x+1/2, y+1/2, -z+1/2'
'-x, -y, -z'
'x, -y, z-1/2'
'-x+1/2, -y+1/2, -z'
'x+1/2, -y+1/2, z-1/2'

loop_
_atom_site_label
_atom_site_type_symbol
_atom_site_fract_x
_atom_site_fract_y
_atom_site_fract_z
_atom_site_U_iso_or_equiv
_atom_site_adp_type
_atom_site_occupancy
_atom_site_site_symmetry_order
_atom_site_calc_flag
_atom_site_refinement_flags_posn
_atom_site_refinement_flags_adp
_atom_site_refinement_flags_occupancy
_atom_site_disorder_assembly
_atom_site_disorder_group
Pb1 Pb 0.500000 0.49995(7) 0.250000 0.0546(4) Uani 1 2 d S T P . .
Br1 Br 0.4135(2) 0.5054(3) 0.4569(8) 0.0682(10) Uani 0.5 1 d . . P A -1
Br2 Br 0.5442(2) 0.3104(4) 0.5221(7) 0.0777(12) Uani 0.5 1 d . . P A -1
Br3 Br 0.5446(2) 0.7009(5) 0.5226(7) 0.0766(11) Uani 0.5 1 d . . P A -1
N1 N 0.6149(14) 0.993(3) 0.562(6) 0.065(5) Uani 0.25 1 d D U P B -1
C4 C 0.6528(19) 1.127(4) 0.553(7) 0.068(5) Uani 0.25 1 d D U P B -1
H4A H 0.663685 1.133762 0.420842 0.081 Uiso 0.25 1 calc R U P B -1
H4B H 0.631252 1.216309 0.574557 0.081 Uiso 0.25 1 calc R U P B -1
C2 C 0.581(3) 0.966(6) 0.361(8) 0.070(7) Uani 0.25 1 d D U P B -1
H2A H 0.592738 0.873305 0.308736 0.106 Uiso 0.25 1 d R U P B -1
H2B H 0.541168 0.962025 0.374016 0.106 Uiso 0.25 1 d R U P B -1
H2C H 0.587608 1.045674 0.271936 0.106 Uiso 0.25 1 d R U P B -1
C3 C 0.574(2) 1.023(6) 0.709(10) 0.068(6) Uani 0.25 1 d D U P B -1
H3A H 0.579794 0.946696 0.809651 0.101 Uiso 0.25 1 d R U P B -1
H3B H 0.582774 1.118426 0.769161 0.101 Uiso 0.25 1 d R U P B -1
H3C H 0.535304 1.020746 0.644731 0.101 Uiso 0.25 1 d R U P B -1
C14 C 0.6514(14) 0.859(3) 0.550(6) 0.069(5) Uani 0.25 1 d D U P C -2
H14A H 0.661045 0.852298 0.416461 0.082 Uiso 0.25 1 calc R U P C -2
H14B H 0.630336 0.770201 0.575944 0.082 Uiso 0.25 1 calc R U P C -2
F1 F 0.8584(14) 1.059(3) 0.714(7) 0.083(6) Uani 0.25 1 d D U P B -1
C7 C 0.8070(12) 1.0882(19) 0.775(5) 0.078(5) Uani 0.25 1 d DG U P B -1
C6 C 0.7574(13) 1.093(2) 0.636(4) 0.075(5) Uani 0.25 1 d DG U P B -1
H6 H 0.759450 1.076015 0.502832 0.090 Uiso 0.25 1 calc R U P B -1
C5 C 0.7046(12) 1.122(3) 0.698(5) 0.072(5) Uani 0.25 1 d DG U P B -1
C10 C 0.7015(14) 1.148(4) 0.897(5) 0.074(5) Uani 0.25 1 d DG U P B -1
H10 H 0.666233 1.167399 0.938277 0.089 Uiso 0.25 1 calc R U P B -1
C9 C 0.7512(18) 1.143(5) 1.035(5) 0.076(6) Uani 0.25 1 d G U P B -1
H9 H 0.749076 1.159702 1.168936 0.091 Uiso 0.25 1 calc R U P B -1
C8 C 0.8039(15) 1.113(4) 0.974(5) 0.078(5) Uani 0.25 1 d DG U P B -1
H8 H 0.837107 1.110160 1.066544 0.093 Uiso 0.25 1 calc R U P B -1
F2 F 0.8582(14) 0.942(4) 0.702(7) 0.085(6) Uani 0.25 1 d D U P C -2
C16 C 0.7577(13) 0.901(2) 0.632(4) 0.075(5) Uani 0.25 1 d DG U P C -2
H16 H 0.759093 0.915027 0.497126 0.090 Uiso 0.25 1 calc R U P C -2
C15 C 0.7057(11) 0.871(3) 0.697(5) 0.073(5) Uani 0.25 1 d DG U P C -2
C20 C 0.7036(14) 0.850(5) 0.898(5) 0.076(5) Uani 0.25 1 d DG U P C -2
H20 H 0.668782 0.829822 0.942361 0.091 Uiso 0.25 1 calc R U P C -2
C19 C 0.7537(17) 0.861(6) 1.034(4) 0.078(6) Uani 0.25 1 d G U P C -2
H19 H 0.752315 0.847250 1.168657 0.093 Uiso 0.25 1 calc R U P C -2
C18 C 0.8058(14) 0.892(5) 0.968(5) 0.078(5) Uani 0.25 1 d DG U P C -2
H18 H 0.839237 0.898565 1.059188 0.094 Uiso 0.25 1 calc R U P C -2
C17 C 0.8078(11) 0.912(3) 0.767(6) 0.078(5) Uani 0.25 1 d DG U P C -2
N2 N 0.6146(12) 0.994(3) 0.566(6) 0.066(5) Uani 0.25 1 d D U P C -2
C13 C 0.6523(18) 1.126(4) 0.626(8) 0.067(6) Uani 0.25 1 d D U P C -2
H13A H 0.674797 1.105795 0.752766 0.101 Uiso 0.25 1 d R U P C -2
H13B H 0.677457 1.143535 0.529566 0.101 Uiso 0.25 1 d R U P C -2
H13C H 0.629057 1.213035 0.636956 0.101 Uiso 0.25 1 d R U P C -2
C11 C 0.579(2) 1.025(5) 0.369(7) 0.068(6) Uani 0.25 1 d D U P C -2
H11A H 0.604356 1.042793 0.272486 0.101 Uiso 0.25 1 d R U P C -2
H11B H 0.554736 0.941543 0.328356 0.101 Uiso 0.25 1 d R U P C -2
H11C H 0.555876 1.112043 0.379696 0.101 Uiso 0.25 1 d R U P C -2
C12 C 0.576(2) 0.968(6) 0.719(10) 0.069(6) Uani 0.25 1 d D U P C -2
H12A H 0.585288 0.874014 0.784588 0.104 Uiso 0.25 1 d R U P C -2
H12B H 0.580438 1.046554 0.815448 0.104 Uiso 0.25 1 d R U P C -2
H12C H 0.536728 0.965124 0.655098 0.104 Uiso 0.25 1 d R U P C -2
C1 C 0.651(2) 0.859(4) 0.626(8) 0.069(6) Uani 0.25 1 d D U P B -1
H1A H 0.637842 0.812604 0.737877 0.103 Uiso 0.25 1 d R U P B -1
H1B H 0.648412 0.789544 0.517877 0.103 Uiso 0.25 1 d R U P B -1
H1C H 0.690272 0.890004 0.661367 0.103 Uiso 0.25 1 d R U P B -1

loop_
_atom_site_aniso_label
_atom_site_aniso_U_11
_atom_site_aniso_U_22
_atom_site_aniso_U_33
_atom_site_aniso_U_23
_atom_site_aniso_U_13
_atom_site_aniso_U_12
Pb1 0.0675(7) 0.0645(7) 0.0324(5) 0.000 0.0096(4) 0.000
Br1 0.065(2) 0.082(3) 0.058(2) -0.0035(14) 0.0091(17) -0.0019(16)
Br2 0.111(3) 0.0607(19) 0.062(2) 0.0023(17) 0.014(2) 0.016(2)
Br3 0.098(3) 0.071(2) 0.062(2) -0.0049(18) 0.014(2) -0.023(2)
N1 0.067(6) 0.060(6) 0.069(6) -0.001(5) 0.011(4) 0.003(4)
C4 0.071(6) 0.062(6) 0.071(6) -0.002(5) 0.012(4) 0.001(4)
C2 0.073(10) 0.067(11) 0.070(7) -0.003(8) 0.008(6) 0.002(8)
C3 0.072(9) 0.061(11) 0.071(9) -0.001(8) 0.014(7) 0.005(8)
C14 0.072(6) 0.063(6) 0.072(6) -0.001(5) 0.012(4) 0.004(4)
F1 0.077(7) 0.088(11) 0.085(10) -0.005(10) 0.013(6) 0.000(7)
C7 0.075(6) 0.079(7) 0.078(6) -0.001(5) 0.009(4) 0.000(5)
C6 0.074(6) 0.074(7) 0.077(6) 0.000(5) 0.011(4) 0.000(5)
C5 0.073(5) 0.070(7) 0.074(6) -0.001(5) 0.009(4) -0.001(4)
C10 0.074(7) 0.074(8) 0.074(6) -0.003(5) 0.009(4) -0.001(6)
C9 0.074(7) 0.076(9) 0.075(7) -0.002(6) 0.008(4) -0.001(5)
C8 0.075(6) 0.079(8) 0.078(6) -0.001(5) 0.009(4) 0.000(5)
F2 0.079(6) 0.090(11) 0.085(10) -0.002(9) 0.012(7) -0.003(7)
C16 0.075(5) 0.074(7) 0.077(6) -0.001(5) 0.011(4) 0.002(5)
C15 0.073(5) 0.070(7) 0.075(6) 0.000(5) 0.009(4) 0.004(5)
C20 0.075(7) 0.076(8) 0.075(6) 0.000(5) 0.010(4) 0.002(6)
C19 0.076(7) 0.079(9) 0.077(7) 0.001(6) 0.008(4) 0.001(6)
C18 0.076(6) 0.080(8) 0.079(6) 0.000(5) 0.009(4) 0.001(5)
C17 0.076(6) 0.079(7) 0.079(6) -0.001(5) 0.009(4) 0.000(5)
N2 0.068(6) 0.061(6) 0.069(6) -0.001(5) 0.012(4) 0.001(4)
C13 0.069(9) 0.061(7) 0.072(10) -0.001(7) 0.010(8) 0.002(6)
C11 0.072(10) 0.061(11) 0.069(7) -0.002(8) 0.010(6) 0.003(8)
C12 0.071(9) 0.066(11) 0.072(9) 0.000(8) 0.014(7) 0.002(8)
C1 0.071(9) 0.062(7) 0.072(10) -0.002(7) 0.011(8) 0.006(6)

loop_
_atom_type_symbol
_atom_type_description
_atom_type_scat_dispersion_real
_atom_type_scat_dispersion_imag
_atom_type_scat_source
C C 0.0033 0.0016 'International Tables Vol C Tables 4.2.6.8 and 6.1.1.4'
H H 0.0000 0.0000 'International Tables Vol C Tables 4.2.6.8 and 6.1.1.4'
Br Br -0.2901 2.4595 'International Tables Vol C Tables 4.2.6.8 and 6.1.1.4'
F F 0.0171 0.0103 'International Tables Vol C Tables 4.2.6.8 and 6.1.1.4'
N N 0.0061 0.0033 'International Tables Vol C Tables 4.2.6.8 and 6.1.1.4'
Pb Pb -3.3944 10.1111 'International Tables Vol C Tables 4.2.6.8 and 6.1.1.4'

loop_
_geom_angle_atom_site_label_1
_geom_angle_atom_site_label_2
_geom_angle_atom_site_label_3
_geom_angle
_geom_angle_site_symmetry_1
_geom_angle_site_symmetry_3
_geom_angle_publ_flag
Pb1 Pb1 Pb1 179.97(4) 5_666 5_665 ?
Br1 Pb1 Pb1 130.22(11) . 5_665 ?
Br1 Pb1 Pb1 49.78(11) . 5_666 ?
Br1 Pb1 Br3 82.66(14) . . ?
Br2 Pb1 Pb1 49.39(10) . 5_666 ?
Br2 Pb1 Pb1 130.63(10) . 5_665 ?
Br2 Pb1 Br1 83.77(15) . . ?
Br2 Pb1 Br3 82.59(18) . . ?
Br3 Pb1 Pb1 129.36(10) . 5_665 ?
Br3 Pb1 Pb1 50.62(9) . 5_666 ?
C4 N1 C2 109.2(10) . . ?
C4 N1 C3 109.1(10) . . ?
C2 N1 C3 109.6(10) . . ?
C1 N1 C4 109.8(10) . . ?
C1 N1 C2 109.7(10) . . ?
C1 N1 C3 109.4(10) . . ?
N1 C4 H4A 109.0 . . ?
N1 C4 H4B 109.0 . . ?
H4A C4 H4B 107.8 . . ?
C5 C4 N1 113(2) . . ?
C5 C4 H4A 109.0 . . ?
C5 C4 H4B 109.0 . . ?
N1 C2 H2A 109.8 . . ?
N1 C2 H2B 108.4 . . ?
N1 C2 H2C 110.2 . . ?
H2A C2 H2B 109.5 . . ?
H2A C2 H2C 109.5 . . ?
H2B C2 H2C 109.5 . . ?
N1 C3 H3A 108.8 . . ?
N1 C3 H3B 109.2 . . ?
N1 C3 H3C 110.4 . . ?
H3A C3 H3B 109.5 . . ?
H3A C3 H3C 109.5 . . ?
H3B C3 H3C 109.5 . . ?
H14A C14 H14B 108.2 . . ?
C15 C14 H14A 109.7 . . ?
C15 C14 H14B 109.7 . . ?
N2 C14 H14A 109.7 . . ?
N2 C14 H14B 109.7 . . ?
N2 C14 C15 109.7(9) . . ?
F1 C7 C6 120(2) . . ?
F1 C7 C8 120(2) . . ?
C6 C7 C8 120.0 . . ?
C7 C6 H6 120.0 . . ?
C7 C6 C5 120.0 . . ?
C5 C6 H6 120.0 . . ?
C6 C5 C4 119.8(8) . . ?
C6 C5 C10 120.0 . . ?
C10 C5 C4 120.2(8) . . ?
C5 C10 H10 120.0 . . ?
C5 C10 C9 120.0 . . ?
C9 C10 H10 120.0 . . ?
C10 C9 H9 120.0 . . ?
C8 C9 C10 120.0 . . ?
C8 C9 H9 120.0 . . ?
C7 C8 H8 120.0 . . ?
C9 C8 C7 120.0 . . ?
C9 C8 H8 120.0 . . ?
C15 C16 H16 120.0 . . ?
C15 C16 C17 120.0 . . ?
C17 C16 H16 120.0 . . ?
C16 C15 C14 119.9(8) . . ?
C20 C15 C14 120.1(8) . . ?
C20 C15 C16 120.0 . . ?
C15 C20 H20 120.0 . . ?
C19 C20 C15 120.0 . . ?
C19 C20 H20 120.0 . . ?
C20 C19 H19 120.0 . . ?
C18 C19 C20 120.0 . . ?
C18 C19 H19 120.0 . . ?
C19 C18 H18 120.0 . . ?
C19 C18 C17 120.0 . . ?
C17 C18 H18 120.0 . . ?
F2 C17 C16 120(2) . . ?
F2 C17 C18 120(2) . . ?
C18 C17 C16 120.0 . . ?
C14 N2 C13 109.5(10) . . ?
C14 N2 C11 109.6(10) . . ?
C14 N2 C12 109.7(10) . . ?
C13 N2 C11 109.2(10) . . ?
C13 N2 C12 109.2(10) . . ?
C11 N2 C12 109.6(10) . . ?
N2 C13 H13A 108.8 . . ?
N2 C13 H13B 109.7 . . ?
N2 C13 H13C 109.9 . . ?
H13A C13 H13B 109.5 . . ?
H13A C13 H13C 109.5 . . ?
H13B C13 H13C 109.5 . . ?
N2 C11 H11A 108.9 . . ?
N2 C11 H11B 110.2 . . ?
N2 C11 H11C 109.4 . . ?
H11A C11 H11B 109.5 . . ?
H11A C11 H11C 109.5 . . ?
H11B C11 H11C 109.5 . . ?
N2 C12 H12A 109.8 . . ?
N2 C12 H12B 109.7 . . ?
N2 C12 H12C 108.9 . . ?
H12A C12 H12B 109.5 . . ?
H12A C12 H12C 109.5 . . ?
H12B C12 H12C 109.5 . . ?
N1 C1 H1A 110.2 . . ?
N1 C1 H1B 109.2 . . ?
N1 C1 H1C 109.0 . . ?
H1A C1 H1B 109.5 . . ?
H1A C1 H1C 109.5 . . ?
H1B C1 H1C 109.5 . . ?

loop_
_geom_bond_atom_site_label_1
_geom_bond_atom_site_label_2
_geom_bond_distance
_geom_bond_site_symmetry_2
_geom_bond_publ_flag
Pb1 Pb1 3.4059(2) 5_666 ?
Pb1 Pb1 3.40590(19) 5_665 ?
Pb1 Br1 2.637(5) . ?
Pb1 Br2 2.617(4) . ?
Pb1 Br3 2.689(4) . ?
N1 C4 1.501(9) . ?
N1 C2 1.501(9) . ?
N1 C3 1.502(9) . ?
N1 C1 1.500(9) . ?
C4 H4A 0.9700 . ?
C4 H4B 0.9700 . ?
C4 C5 1.45(5) . ?
C2 H2A 0.9599 . ?
C2 H2B 0.9594 . ?
C2 H2C 0.9601 . ?
C3 H3A 0.9600 . ?
C3 H3B 0.9600 . ?
C3 H3C 0.9601 . ?
C14 H14A 0.9700 . ?
C14 H14B 0.9700 . ?
C14 C15 1.510(10) . ?
C14 N2 1.498(9) . ?
F1 C7 1.359(17) . ?
C7 C6 1.3900 . ?
C7 C8 1.3900 . ?
C6 H6 0.9300 . ?
C6 C5 1.3900 . ?
C5 C10 1.3900 . ?
C10 H10 0.9300 . ?
C10 C9 1.3900 . ?
C9 H9 0.9300 . ?
C9 C8 1.3900 . ?
C8 H8 0.9300 . ?
F2 C17 1.351(17) . ?
C16 H16 0.9300 . ?
C16 C15 1.3900 . ?
C16 C17 1.3900 . ?
C15 C20 1.3900 . ?
C20 H20 0.9300 . ?
C20 C19 1.3900 . ?
C19 H19 0.9300 . ?
C19 C18 1.3900 . ?
C18 H18 0.9300 . ?
C18 C17 1.3900 . ?
N2 C13 1.500(9) . ?
N2 C11 1.501(9) . ?
N2 C12 1.501(9) . ?
C13 H13A 0.9600 . ?
C13 H13B 0.9598 . ?
C13 H13C 0.9603 . ?
C11 H11A 0.9601 . ?
C11 H11B 0.9600 . ?
C11 H11C 0.9600 . ?
C12 H12A 0.9600 . ?
C12 H12B 0.9601 . ?
C12 H12C 0.9601 . ?
C1 H1A 0.9600 . ?
C1 H1B 0.9600 . ?
C1 H1C 0.9600 . ?

loop_
_geom_torsion_atom_site_label_1
_geom_torsion_atom_site_label_2
_geom_torsion_atom_site_label_3
_geom_torsion_atom_site_label_4
_geom_torsion
_geom_torsion_site_symmetry_1
_geom_torsion_site_symmetry_2
_geom_torsion_site_symmetry_3
_geom_torsion_site_symmetry_4
_geom_torsion_publ_flag
N1 C4 C5 C6 106(2) . . . . ?
N1 C4 C5 C10 -74(2) . . . . ?
C4 C5 C10 C9 179.99(18) . . . . ?
C2 N1 C4 C5 -152(3) . . . . ?
C3 N1 C4 C5 88(3) . . . . ?
C14 C15 C20 C19 180.00(9) . . . . ?
F1 C7 C6 C5 180.00(5) . . . . ?
F1 C7 C8 C9 180.00(5) . . . . ?
C7 C6 C5 C4 -179.99(18) . . . . ?
C7 C6 C5 C10 0.0 . . . . ?
C6 C7 C8 C9 0.0 . . . . ?
C6 C5 C10 C9 0.0 . . . . ?
C5 C10 C9 C8 0.0 . . . . ?
C10 C9 C8 C7 0.0 . . . . ?
C8 C7 C6 C5 0.0 . . . . ?
C16 C15 C20 C19 0.0 . . . . ?
C15 C14 N2 C13 31(3) . . . . ?
C15 C14 N2 C11 151(3) . . . . ?
C15 C14 N2 C12 -88(3) . . . . ?
C15 C16 C17 F2 180.00(11) . . . . ?
C15 C16 C17 C18 0.0 . . . . ?
C15 C20 C19 C18 0.0 . . . . ?
C20 C19 C18 C17 0.0 . . . . ?
C19 C18 C17 F2 180.00(11) . . . . ?
C19 C18 C17 C16 0.0 . . . . ?
C17 C16 C15 C14 180.00(9) . . . . ?
C17 C16 C15 C20 0.0 . . . . ?
N2 C14 C15 C16 -107(2) . . . . ?
N2 C14 C15 C20 73(2) . . . . ?
C1 N1 C4 C5 -32(3) . . . . ?
